data_4314208
loop_
_publ_author_name
'Limin Yang'
'Yunlan Su'
'Yizhuang Xu'
'Zheming Wang'
'Zonghui Guo'
'Shifu Weng'
'Chunhua Yan'
'Shiwei Zhang'
'Jinguang Wu'

_publ_section_title
;
 Interactions between Metal Ions and Carbohydrates. Coordination Behavior
 of Neutral Erythritol to Ca(II) and Lanthanide Ions
;
_journal_name_full 'Inorganic Chemistry'
_journal_page_first 5844
_journal_page_last 5856
_journal_paper_doi 10.1021/ic0300464
_journal_volume 42
_journal_year 2003
_chemical_formula_sum 'C4 H18 Ca2 Cl4 O8'
_chemical_formula_weight 416.14
_chemical_name_systematic
;
  ?
;
_space_group_IT_number 14
_symmetry_cell_setting monoclinic
_symmetry_space_group_name_Hall '-P 2ybc'
_symmetry_space_group_name_H-M 'P 1 21/c 1'
_atom_sites_solution_hydrogens geom
_atom_sites_solution_primary direct
_atom_sites_solution_secondary difmap
_audit_creation_method SHELXL-97
_cell_angle_alpha 90.00
_cell_angle_beta 92.4364(14)
_cell_angle_gamma 90.00
_cell_formula_units_Z 2
_cell_length_a 6.1950(2)
_cell_length_b 5.9745(2)
_cell_length_c 21.3602(10)
_cell_measurement_reflns_used 9253
_cell_measurement_temperature 293(2)
_cell_measurement_theta_max 27.39
_cell_measurement_theta_min 3.54
_cell_volume 789.87(5)
_computing_cell_refinement 'HKL Scalepack (Otwinowski & Minor, 1997)'
_computing_data_collection 'KappaCCD (Nonius B. V., 1998)'
_computing_data_reduction 'HKL Denzo (Otwinowski & Minor, 1997) & maXus (Mackay et al., 1998)'
_computing_molecular_graphics 'Bruker SHELXTL V5.1 (Sheldrick, 1998)'
_computing_publication_material 'SHELXL-97 (Sheldrick, 1997)'
_computing_structure_refinement 'SHELXL-97 (Sheldrick, 1997)'
_computing_structure_solution 'SHELXS-97 (Sheldrick, 1997)'
_diffrn_ambient_temperature 293(2)
_diffrn_detector_area_resol_mean 0.76
_diffrn_measured_fraction_theta_full 0.993
_diffrn_measured_fraction_theta_max 0.993
_diffrn_measurement_device_type 'NONIUS KappaCCD Diffractometer'
_diffrn_measurement_method CCD
_diffrn_radiation_monochromator graphite
_diffrn_radiation_source 'fine-focus sealed tube'
_diffrn_radiation_type MoK\a
_diffrn_radiation_wavelength 0.71073
_diffrn_reflns_av_R_equivalents 0.0809
_diffrn_reflns_av_sigmaI/netI 0.0814
_diffrn_reflns_limit_h_max 8
_diffrn_reflns_limit_h_min -8
_diffrn_reflns_limit_k_max 7
_diffrn_reflns_limit_k_min -7
_diffrn_reflns_limit_l_max 27
_diffrn_reflns_limit_l_min -27
_diffrn_reflns_number 9253
_diffrn_reflns_theta_full 27.39
_diffrn_reflns_theta_max 27.39
_diffrn_reflns_theta_min 3.54
_diffrn_standards_decay_% none
_exptl_absorpt_coefficient_mu 1.420
_exptl_absorpt_correction_T_max 0.632
_exptl_absorpt_correction_T_min 0.558
_exptl_absorpt_correction_type empirical
_exptl_absorpt_process_details '(Blessing, 1995, 1997)'
_exptl_crystal_colour colorless
_exptl_crystal_density_diffrn 1.750
_exptl_crystal_density_method 'not measured'
_exptl_crystal_description block
_exptl_crystal_F_000 428
_exptl_crystal_size_max 0.45
_exptl_crystal_size_mid 0.37
_exptl_crystal_size_min 0.33
_refine_diff_density_max 0.325
_refine_diff_density_min -0.339
_refine_diff_density_rms 0.081
_refine_ls_extinction_coef 0.231(5)
_refine_ls_extinction_expression Fc^*^=kFc[1+0.001xFc^2^\l^3^/sin(2\q)]^-1/4^
_refine_ls_extinction_method SHELXL
_refine_ls_goodness_of_fit_ref 0.971
_refine_ls_hydrogen_treatment mixed
_refine_ls_matrix_type full
_refine_ls_number_parameters 102
_refine_ls_number_reflns 1782
_refine_ls_number_restraints 10
_refine_ls_restrained_S_all 0.974
_refine_ls_R_factor_all 0.0753
_refine_ls_R_factor_gt 0.0350
_refine_ls_shift/su_max 0.001
_refine_ls_shift/su_mean 0.000
_refine_ls_structure_factor_coef Fsqd
_refine_ls_weighting_details 'calc w=1/[\s^2^(Fo^2^)+(0.0214P)^2^+0.0000P] where P=(Fo^2^+2Fc^2^)/3'
_refine_ls_weighting_scheme calc
_refine_ls_wR_factor_gt 0.0533
_refine_ls_wR_factor_ref 0.0605
_reflns_number_gt 1194
_reflns_number_total 1782
_reflns_threshold_expression >2sigma(I)
_cod_data_source_file ic0300464_1.cif
_cod_data_source_block last
_cod_depositor_comments
;
The following automatic conversions were performed:

'_symmetry_cell_setting' value 'Monoclinic' changed to 'monoclinic'
according to the built-in table from CIF Core dictionary named
'cif_core.dic' version 2.4.1 from 2010-06-29.

Automatic conversion script
Id: cif_fix_values 1646 2011-03-28 12:23:43Z adriana 
;
_cod_database_code 4314208

loop_
_symmetry_equiv_pos_as_xyz
'x, y, z'
'-x, y+1/2, -z+1/2'
'-x, -y, -z'
'x, -y-1/2, z-1/2'

loop_
_atom_site_label
_atom_site_type_symbol
_atom_site_fract_x
_atom_site_fract_y
_atom_site_fract_z
_atom_site_U_iso_or_equiv
_atom_site_adp_type
_atom_site_occupancy
_atom_site_symmetry_multiplicity
_atom_site_calc_flag
_atom_site_refinement_flags
_atom_site_disorder_assembly
_atom_site_disorder_group
Ca1 Ca 0.05396(8) 0.80960(8) 0.34871(2) 0.02242(18) Uani 1 1 d . . .
Cl1 Cl 0.19776(10) 1.07706(9) 0.24173(3) 0.0279(2) Uani 1 1 d . . .
Cl2 Cl 0.35666(10) 1.05351(10) 0.41435(3) 0.0332(2) Uani 1 1 d . . .
O1 O 0.0873(3) 0.4922(3) 0.41870(8) 0.0282(5) Uani 1 1 d D . .
O2 O -0.2116(3) 0.7816(3) 0.42706(9) 0.0366(5) Uani 1 1 d D . .
O3 O -0.2040(3) 1.1064(3) 0.33567(10) 0.0373(5) Uani 1 1 d D . .
O4 O 0.3283(3) 0.5664(3) 0.31164(10) 0.0333(5) Uani 1 1 d D . .
C1 C -0.0528(4) 0.4535(4) 0.46986(12) 0.0240(6) Uani 1 1 d D . .
H1A H -0.0765 0.2923 0.4746 0.029 Uiso 1 1 calc R . .
C2 C -0.2633(4) 0.5655(4) 0.45127(14) 0.0300(7) Uani 1 1 d D . .
H2A H -0.3418 0.4779 0.4196 0.036 Uiso 1 1 calc R . .
H2B H -0.3524 0.5804 0.4873 0.036 Uiso 1 1 calc R . .
H1 H 0.166(4) 0.384(4) 0.4158(14) 0.075(5) Uiso 1 1 d D . .
H2 H -0.314(4) 0.861(3) 0.4281(17) 0.075(5) Uiso 1 1 d D . .
H31 H -0.186(5) 1.235(4) 0.3127(14) 0.075(5) Uiso 1 1 d D . .
H32 H -0.345(3) 1.105(5) 0.3488(15) 0.075(5) Uiso 1 1 d D . .
H41 H 0.465(3) 0.601(4) 0.2975(15) 0.075(5) Uiso 1 1 d D . .
H42 H 0.282(4) 0.439(4) 0.2925(15) 0.075(5) Uiso 1 1 d D . .

loop_
_atom_site_aniso_label
_atom_site_aniso_U_11
_atom_site_aniso_U_22
_atom_site_aniso_U_33
_atom_site_aniso_U_23
_atom_site_aniso_U_13
_atom_site_aniso_U_12
Ca1 0.0231(3) 0.0221(3) 0.0224(3) 0.0003(2) 0.0042(2) 0.0017(2)
Cl1 0.0277(4) 0.0269(4) 0.0296(4) 0.0036(3) 0.0046(3) 0.0013(3)
Cl2 0.0270(4) 0.0298(4) 0.0425(5) -0.0076(3) -0.0034(3) 0.0056(3)
O1 0.0339(12) 0.0282(10) 0.0236(11) 0.0063(9) 0.0128(9) 0.0112(8)
O2 0.0306(12) 0.0357(11) 0.0447(14) 0.0170(10) 0.0167(10) 0.0147(9)
O3 0.0407(13) 0.0292(11) 0.0433(14) 0.0129(9) 0.0160(11) 0.0086(9)
O4 0.0263(11) 0.0320(11) 0.0423(14) -0.0044(9) 0.0112(10) -0.0001(9)
C1 0.0291(16) 0.0193(13) 0.0241(16) 0.0050(11) 0.0067(13) 0.0011(11)
C2 0.0278(16) 0.0325(15) 0.0301(17) 0.0048(13) 0.0052(13) -0.0046(12)

loop_
_atom_type_symbol
_atom_type_description
_atom_type_scat_dispersion_real
_atom_type_scat_dispersion_imag
_atom_type_scat_source
C C 0.0033 0.0016 'International Tables Vol C Tables 4.2.6.8 and 6.1.1.4'
H H 0.0000 0.0000 'International Tables Vol C Tables 4.2.6.8 and 6.1.1.4'
O O 0.0106 0.0060 'International Tables Vol C Tables 4.2.6.8 and 6.1.1.4'
Cl Cl 0.1484 0.1585 'International Tables Vol C Tables 4.2.6.8 and 6.1.1.4'
Ca Ca 0.2262 0.3064 'International Tables Vol C Tables 4.2.6.8 and 6.1.1.4'

loop_
_geom_angle_atom_site_label_1
_geom_angle_atom_site_label_2
_geom_angle_atom_site_label_3
_geom_angle
_geom_angle_site_symmetry_1
_geom_angle_site_symmetry_3
_geom_angle_publ_flag
O3 Ca1 O4 152.82(7) . . ?
O3 Ca1 O2 70.08(6) . . ?
O4 Ca1 O2 134.78(6) . . ?
O3 Ca1 O1 133.75(6) . . ?
O4 Ca1 O1 71.68(6) . . ?
O2 Ca1 O1 63.74(6) . . ?
O3 Ca1 Cl2 96.04(6) . . ?
O4 Ca1 Cl2 90.69(5) . . ?
O2 Ca1 Cl2 98.97(6) . . ?
O1 Ca1 Cl2 93.59(5) . . ?
O3 Ca1 Cl1 86.44(6) . 2_545 ?
O4 Ca1 Cl1 81.56(5) . 2_545 ?
O2 Ca1 Cl1 93.91(5) . 2_545 ?
O1 Ca1 Cl1 93.89(5) . 2_545 ?
Cl2 Ca1 Cl1 166.96(3) . 2_545 ?
O3 Ca1 Cl1 74.42(5) . . ?
O4 Ca1 Cl1 80.28(5) . . ?
O2 Ca1 Cl1 144.48(5) . . ?
O1 Ca1 Cl1 151.77(4) . . ?
Cl2 Ca1 Cl1 83.40(2) . . ?
Cl1 Ca1 Cl1 84.964(19) 2_545 . ?
Ca1 Cl1 Ca1 128.62(2) 2 . ?
C1 O1 Ca1 123.75(13) . . ?
C1 O1 H1 108.2(17) . . ?
Ca1 O1 H1 127.7(17) . . ?
C2 O2 Ca1 119.00(14) . . ?
C2 O2 H2 109.7(18) . . ?
Ca1 O2 H2 123(2) . . ?
Ca1 O3 H31 125.8(19) . . ?
Ca1 O3 H32 126.1(18) . . ?
H31 O3 H32 108(2) . . ?
Ca1 O4 H41 129.5(17) . . ?
Ca1 O4 H42 116.4(18) . . ?
H41 O4 H42 108(2) . . ?
O1 C1 C2 105.8(2) . . ?
O1 C1 C1 109.3(2) . 3_566 ?
C2 C1 C1 113.4(2) . 3_566 ?
O1 C1 H1A 109.4 . . ?
C2 C1 H1A 109.4 . . ?
C1 C1 H1A 109.4 3_566 . ?
O2 C2 C1 106.96(19) . . ?
O2 C2 H2A 110.3 . . ?
C1 C2 H2A 110.3 . . ?
O2 C2 H2B 110.3 . . ?
C1 C2 H2B 110.3 . . ?
H2A C2 H2B 108.6 . . ?

loop_
_geom_bond_atom_site_label_1
_geom_bond_atom_site_label_2
_geom_bond_distance
_geom_bond_site_symmetry_2
_geom_bond_publ_flag
Ca1 O3 2.3954(18) . ?
Ca1 O4 2.3961(17) . ?
Ca1 O2 2.4021(18) . ?
Ca1 O1 2.4184(17) . ?
Ca1 Cl2 2.7171(8) . ?
Ca1 Cl1 2.7994(8) 2_545 ?
Ca1 Cl1 2.9567(8) . ?
Cl1 Ca1 2.7994(8) 2 ?
O1 C1 1.443(3) . ?
O1 H1 0.817(16) . ?
O2 C2 1.432(3) . ?
O2 H2 0.792(17) . ?
O3 H31 0.921(16) . ?
O3 H32 0.928(17) . ?
O4 H41 0.933(16) . ?
O4 H42 0.902(17) . ?
C1 C2 1.504(3) . ?
C1 C1 1.524(5) 3_566 ?
C1 H1A 0.9800 . ?
C2 H2A 0.9700 . ?
C2 H2B 0.9700 . ?

loop_
_geom_hbond_atom_site_label_D
_geom_hbond_atom_site_label_H
_geom_hbond_atom_site_label_A
_geom_hbond_distance_DH
_geom_hbond_distance_HA
_geom_hbond_distance_DA
_geom_hbond_angle_DHA
_geom_hbond_site_symmetry_A
O1 H1 Cl2 0.817(16) 2.299(17) 3.1104(17) 173(2) 1_545
O2 H2 Cl2 0.792(17) 2.350(19) 3.1312(18) 169(4) 1_455
O3 H31 Cl1 0.921(16) 2.351(18) 3.2627(19) 171(3) 2
O3 H32 Cl2 0.928(17) 2.386(18) 3.2746(19) 160(3) 1_455
O4 H41 Cl1 0.933(16) 2.290(18) 3.1950(18) 163(2) 2_645
O4 H42 Cl1 0.902(17) 2.468(18) 3.3658(19) 174(3) 1_545

loop_
_geom_torsion_atom_site_label_1
_geom_torsion_atom_site_label_2
_geom_torsion_atom_site_label_3
_geom_torsion_atom_site_label_4
_geom_torsion
_geom_torsion_site_symmetry_1
_geom_torsion_site_symmetry_2
_geom_torsion_site_symmetry_3
_geom_torsion_site_symmetry_4
_geom_torsion_publ_flag
O3 Ca1 Cl1 Ca1 -33.27(6) . . . 2 ?
O4 Ca1 Cl1 Ca1 136.71(6) . . . 2 ?
O2 Ca1 Cl1 Ca1 -35.24(11) . . . 2 ?
O1 Ca1 Cl1 Ca1 143.28(11) . . . 2 ?
Cl2 Ca1 Cl1 Ca1 -131.45(3) . . . 2 ?
Cl1 Ca1 Cl1 Ca1 54.44(4) 2_545 . . 2 ?
O3 Ca1 O1 C1 -6.1(2) . . . . ?
O4 Ca1 O1 C1 -174.63(19) . . . . ?
O2 Ca1 O1 C1 -2.41(17) . . . . ?
Cl2 Ca1 O1 C1 95.83(17) . . . . ?
Cl1 Ca1 O1 C1 -94.85(17) 2_545 . . . ?
Cl1 Ca1 O1 C1 178.55(13) . . . . ?
O3 Ca1 O2 C2 150.6(2) . . . . ?
O4 Ca1 O2 C2 -16.2(2) . . . . ?
O1 Ca1 O2 C2 -26.62(18) . . . . ?
Cl2 Ca1 O2 C2 -116.21(18) . . . . ?
Cl1 Ca1 O2 C2 65.79(18) 2_545 . . . ?
Cl1 Ca1 O2 C2 152.60(15) . . . . ?
Ca1 O1 C1 C2 27.0(2) . . . . ?
Ca1 O1 C1 C1 -95.5(3) . . . 3_566 ?
Ca1 O2 C2 C1 49.9(3) . . . . ?
O1 C1 C2 O2 -45.3(2) . . . . ?
C1 C1 C2 O2 74.5(3) 3_566 . . . ?
C2 C1 C1 C2 180.000(2) . . 3_566 3_566 ?
